data_2229523
loop_
_publ_author_name
'Benharref, Ahmed'
'Lassaba, Ess\^ediya'
'Avignant, Daniel'
'Oudahmane, Abdelghani'
'Berraho, Moha'

_publ_section_title
;
 (1<i>S</i>,3<i>R</i>,8<i>R</i>,11<i>S</i>)-2,2-Dichloro-3,7,7,10-tetramethyltricyclo[6.4.0.0^1,3^]dodec-9-en-11-ol
;
_journal_coeditor_code TK2714
_journal_issue 3
_journal_name_full 'Acta Crystallographica Section E'
_journal_page_first o615
_journal_paper_doi 10.1107/S1600536811004788
_journal_volume 67
_journal_year 2011
_chemical_formula_iupac 'C16 H24 Cl2 O'
_chemical_formula_moiety 'C16 H24 Cl2 O'
_chemical_formula_sum 'C16 H24 Cl2 O'
_chemical_formula_weight 303.25
_chemical_name_systematic
;
(1<i>S</i>,3<i>R</i>,8<i>R</i>,11<i>S</i>)-2,2-Dichloro-3,7,7,10-
tetramethyltricyclo[6.4.0.0^1,3^]dodec-9-en-11-ol
;
_space_group_IT_number 145
_symmetry_cell_setting trigonal
_symmetry_space_group_name_Hall 'P 32'
_symmetry_space_group_name_H-M 'P 32'
_atom_sites_solution_hydrogens geom
_atom_sites_solution_primary direct
_atom_sites_solution_secondary difmap
_audit_creation_method SHELXL-97
_cell_angle_alpha 90.00
_cell_angle_beta 90.00
_cell_angle_gamma 120.00
_cell_formula_units_Z 3
_cell_length_a 13.2323(13)
_cell_length_b 13.2323(13)
_cell_length_c 7.9807(8)
_cell_measurement_reflns_used 8123
_cell_measurement_temperature 298(2)
_cell_measurement_theta_max 26.4
_cell_measurement_theta_min 4
_cell_volume 1210.2(2)
_computing_cell_refinement 'SAINT (Bruker, 2009)'
_computing_data_collection 'APEX2 (Bruker, 2009)'
_computing_data_reduction 'SAINT (Bruker, 2009)'
_computing_molecular_graphics 'ORTEP-3 for Windows (Farrugia, 1997)'
_computing_publication_material 'WinGX  (Farrugia, 1999)'
_computing_structure_refinement 'SHELXL97 (Sheldrick, 2008)'
_computing_structure_solution 'SHELXS97 (Sheldrick, 2008)'
_diffrn_ambient_temperature 298(2)
_diffrn_measured_fraction_theta_full 0.996
_diffrn_measured_fraction_theta_max 0.996
_diffrn_measurement_device_type 'Bruker APEXII CCD'
_diffrn_measurement_method '\w and \f'
_diffrn_radiation_monochromator graphite
_diffrn_radiation_source 'fine-focus sealed tube'
_diffrn_radiation_type MoK\a
_diffrn_radiation_wavelength 0.71073
_diffrn_reflns_av_R_equivalents 0.0193
_diffrn_reflns_av_sigmaI/netI 0.0220
_diffrn_reflns_limit_h_max 16
_diffrn_reflns_limit_h_min -15
_diffrn_reflns_limit_k_max 16
_diffrn_reflns_limit_k_min -14
_diffrn_reflns_limit_l_max 9
_diffrn_reflns_limit_l_min -9
_diffrn_reflns_number 8123
_diffrn_reflns_theta_full 26.36
_diffrn_reflns_theta_max 26.36
_diffrn_reflns_theta_min 4.00
_exptl_absorpt_coefficient_mu 0.394
_exptl_absorpt_correction_type none
_exptl_crystal_colour colourless
_exptl_crystal_density_diffrn 1.244
_exptl_crystal_density_method 'not measured'
_exptl_crystal_description Prism
_exptl_crystal_F_000 486
_exptl_crystal_size_max 0.405
_exptl_crystal_size_mid 0.325
_exptl_crystal_size_min 0.258
_refine_diff_density_max 0.524
_refine_diff_density_min -0.334
_refine_ls_abs_structure_details 'Flack & Bernardinelli (2000), 1940 Friedel pairs'
_refine_ls_abs_structure_Flack -0.11(7)
_refine_ls_extinction_method none
_refine_ls_goodness_of_fit_ref 1.086
_refine_ls_hydrogen_treatment constr
_refine_ls_matrix_type full
_refine_ls_number_parameters 180
_refine_ls_number_reflns 3135
_refine_ls_number_restraints 1
_refine_ls_restrained_S_all 1.086
_refine_ls_R_factor_all 0.0483
_refine_ls_R_factor_gt 0.0453
_refine_ls_shift/su_max 0.000
_refine_ls_shift/su_mean 0.000
_refine_ls_structure_factor_coef Fsqd
_refine_ls_weighting_details 'calc w=1/[\s^2^(Fo^2^)+(0.0761P)^2^+0.4405P] where P=(Fo^2^+2Fc^2^)/3'
_refine_ls_weighting_scheme calc
_refine_ls_wR_factor_gt 0.1206
_refine_ls_wR_factor_ref 0.1257
_reflns_number_gt 2995
_reflns_number_total 3135
_reflns_threshold_expression I>2\s(I)
_cod_data_source_file tk2714.cif
_cod_data_source_block I
_cod_database_code 2229523
_cod_database_fobs_code 2229523

loop_
_symmetry_equiv_pos_as_xyz
'x, y, z'
'-y, x-y, z+2/3'
'-x+y, -x, z+1/3'

loop_
_atom_site_type_symbol
_atom_site_label
_atom_site_fract_x
_atom_site_fract_y
_atom_site_fract_z
_atom_site_U_iso_or_equiv
_atom_site_adp_type
_atom_site_calc_flag
_atom_site_refinement_flags
_atom_site_occupancy
_atom_site_disorder_assembly
_atom_site_disorder_group
C C1 1.0043(2) 0.6432(2) 0.5388(3) 0.0304(5) Uani d . 1 . .
C C2 0.9057(2) 0.5880(2) 0.4113(4) 0.0370(5) Uani d . 1 . .
C C3 0.8790(2) 0.5564(2) 0.5938(4) 0.0392(6) Uani d . 1 . .
C C4 0.8143(3) 0.6069(3) 0.6915(4) 0.0464(7) Uani d . 1 . .
H H4A 0.8228 0.6749 0.6329 0.056 Uiso calc R 1 . .
H H4B 0.7319 0.5493 0.6955 0.056 Uiso calc R 1 . .
C C5 0.8600(3) 0.6411(3) 0.8682(5) 0.0541(8) Uani d . 1 . .
H H5A 0.8234 0.5720 0.9384 0.065 Uiso calc R 1 . .
H H5B 0.8370 0.6953 0.9106 0.065 Uiso calc R 1 . .
C C6 0.9973(3) 0.6991(4) 0.8854(5) 0.0591(9) Uani d . 1 . .
H H6A 1.0178 0.7232 1.0010 0.071 Uiso calc R 1 . .
H H6B 1.0175 0.6394 0.8633 0.071 Uiso calc R 1 . .
C C7 1.0733(2) 0.8032(3) 0.7746(4) 0.0426(6) Uani d . 1 . .
C C8 1.0545(2) 0.7728(2) 0.5810(3) 0.0308(5) Uani d . 1 . .
H H8 0.9966 0.7933 0.5426 0.041(8) Uiso calc R 1 . .
C C9 1.1625(2) 0.8449(2) 0.4781(4) 0.0394(6) Uani d . 1 . .
H H9 1.1895 0.9246 0.4721 0.039(8) Uiso calc R 1 . .
C C10 1.2228(2) 0.8058(2) 0.3951(4) 0.0367(5) Uani d . 1 . .
C C11 1.1869(2) 0.6778(2) 0.3958(3) 0.0333(5) Uani d . 1 . .
H H11 1.1523 0.6443 0.2867 0.029(7) Uiso calc R 1 . .
C C12 1.0980(2) 0.6089(2) 0.5320(4) 0.0364(5) Uani d . 1 . .
H H12A 1.0624 0.5260 0.5090 0.044 Uiso calc R 1 . .
H H12B 1.1371 0.6242 0.6396 0.044 Uiso calc R 1 . .
C C13 1.3285(3) 0.8828(3) 0.2905(5) 0.0549(8) Uani d . 1 . .
H H13A 1.3407 0.9607 0.2893 0.082 Uiso calc R 1 . .
H H13B 1.3164 0.8532 0.1780 0.082 Uiso calc R 1 . .
H H13C 1.3957 0.8837 0.3373 0.082 Uiso calc R 1 . .
C C14 0.8465(3) 0.4338(3) 0.6503(6) 0.0633(10) Uani d . 1 . .
H H14A 0.7653 0.3913 0.6796 0.095 Uiso calc R 1 . .
H H14B 0.8927 0.4386 0.7459 0.095 Uiso calc R 1 . .
H H14C 0.8611 0.3943 0.5608 0.095 Uiso calc R 1 . .
C C15 1.0481(4) 0.9031(4) 0.8042(6) 0.0718(11) Uani d . 1 . .
H H15A 0.9719 0.8811 0.7621 0.108 Uiso calc R 1 . .
H H15B 1.1055 0.9718 0.7469 0.108 Uiso calc R 1 . .
H H15C 1.0512 0.9188 0.9221 0.108 Uiso calc R 1 . .
C C16 1.2019(4) 0.8507(4) 0.8255(6) 0.0730(11) Uani d . 1 . .
H H16A 1.2122 0.8740 0.9410 0.109 Uiso calc R 1 . .
H H16B 1.2515 0.9168 0.7568 0.109 Uiso calc R 1 . .
H H16C 1.2219 0.7909 0.8102 0.109 Uiso calc R 1 . .
O O1 1.28683(18) 0.6633(2) 0.4212(3) 0.0453(5) Uani d . 1 . .
H H1 1.3211 0.6727 0.3319 0.068 Uiso calc R 1 . .
Cl Cl1 0.85533(6) 0.67322(7) 0.30875(9) 0.0497(2) Uani d . 1 . .
Cl Cl2 0.90015(7) 0.48357(7) 0.26866(11) 0.0605(2) Uani d . 1 . .

loop_
_atom_site_aniso_label
_atom_site_aniso_U_11
_atom_site_aniso_U_22
_atom_site_aniso_U_33
_atom_site_aniso_U_12
_atom_site_aniso_U_13
_atom_site_aniso_U_23
C1 0.0314(11) 0.0304(11) 0.0315(12) 0.0170(10) 0.0015(9) 0.0018(9)
C2 0.0353(12) 0.0343(12) 0.0391(14) 0.0157(10) -0.0032(10) -0.0049(10)
C3 0.0350(13) 0.0374(13) 0.0431(15) 0.0164(11) 0.0042(11) 0.0079(11)
C4 0.0365(14) 0.0604(18) 0.0436(16) 0.0253(13) 0.0107(11) 0.0114(13)
C5 0.0556(19) 0.069(2) 0.0418(16) 0.0344(17) 0.0144(14) 0.0117(15)
C6 0.065(2) 0.079(2) 0.0401(17) 0.0407(19) -0.0012(14) 0.0047(16)
C7 0.0435(14) 0.0539(16) 0.0364(14) 0.0289(13) -0.0053(11) -0.0123(12)
C8 0.0306(11) 0.0319(12) 0.0351(12) 0.0197(10) 0.0012(9) -0.0015(9)
C9 0.0409(14) 0.0287(12) 0.0461(16) 0.0155(10) 0.0048(11) 0.0006(10)
C10 0.0320(12) 0.0339(13) 0.0409(14) 0.0141(10) 0.0025(10) -0.0003(10)
C11 0.0327(12) 0.0367(12) 0.0365(14) 0.0218(10) -0.0017(9) -0.0045(10)
C12 0.0369(12) 0.0343(12) 0.0451(14) 0.0230(11) 0.0031(10) 0.0023(10)
C13 0.0452(16) 0.0493(17) 0.064(2) 0.0190(14) 0.0200(15) 0.0072(14)
C14 0.0562(19) 0.0404(16) 0.082(3) 0.0158(15) 0.0123(17) 0.0191(16)
C15 0.078(3) 0.071(2) 0.078(3) 0.046(2) 0.002(2) -0.023(2)
C16 0.058(2) 0.087(3) 0.069(3) 0.033(2) -0.0150(19) -0.023(2)
O1 0.0410(10) 0.0614(13) 0.0479(12) 0.0365(10) 0.0009(8) -0.0025(9)
Cl1 0.0471(4) 0.0680(5) 0.0384(3) 0.0321(4) -0.0065(3) 0.0047(3)
Cl2 0.0541(4) 0.0536(4) 0.0643(5) 0.0199(4) -0.0071(4) -0.0266(4)

loop_
_atom_type_symbol
_atom_type_description
_atom_type_scat_dispersion_real
_atom_type_scat_dispersion_imag
_atom_type_scat_source
C C 0.0033 0.0016 'International Tables Vol C Tables 4.2.6.8 and 6.1.1.4'
H H 0.0000 0.0000 'International Tables Vol C Tables 4.2.6.8 and 6.1.1.4'
O O 0.0106 0.0060 'International Tables Vol C Tables 4.2.6.8 and 6.1.1.4'
Cl Cl 0.1484 0.1585 'International Tables Vol C Tables 4.2.6.8 and 6.1.1.4'

loop_
_geom_angle_atom_site_label_1
_geom_angle_atom_site_label_2
_geom_angle_atom_site_label_3
_geom_angle_site_symmetry_1
_geom_angle_site_symmetry_3
_geom_angle
_geom_angle_publ_flag
C12 C1 C2 . . 117.7(2) ?
C12 C1 C3 . . 121.6(2) ?
C2 C1 C3 . . 59.08(17) ?
C12 C1 C8 . . 112.3(2) ?
C2 C1 C8 . . 118.1(2) ?
C3 C1 C8 . . 118.4(2) ?
C3 C2 C1 . . 60.86(17) ?
C3 C2 Cl2 . . 119.6(2) ?
C1 C2 Cl2 . . 119.77(19) ?
C3 C2 Cl1 . . 120.9(2) ?
C1 C2 Cl1 . . 120.59(18) ?
Cl2 C2 Cl1 . . 108.61(15) ?
C2 C3 C14 . . 118.9(3) ?
C2 C3 C1 . . 60.06(16) ?
C14 C3 C1 . . 120.3(3) ?
C2 C3 C4 . . 118.3(2) ?
C14 C3 C4 . . 113.0(3) ?
C1 C3 C4 . . 116.7(2) ?
C5 C4 C3 . . 112.2(3) ?
C5 C4 H4A . . 109.2 ?
C3 C4 H4A . . 109.2 ?
C5 C4 H4B . . 109.2 ?
C3 C4 H4B . . 109.2 ?
H4A C4 H4B . . 107.9 ?
C4 C5 C6 . . 114.6(3) ?
C4 C5 H5A . . 108.6 ?
C6 C5 H5A . . 108.6 ?
C4 C5 H5B . . 108.6 ?
C6 C5 H5B . . 108.6 ?
H5A C5 H5B . . 107.6 ?
C7 C6 C5 . . 118.0(3) ?
C7 C6 H6A . . 107.8 ?
C5 C6 H6A . . 107.8 ?
C7 C6 H6B . . 107.8 ?
C5 C6 H6B . . 107.8 ?
H6A C6 H6B . . 107.2 ?
C6 C7 C15 . . 111.2(3) ?
C6 C7 C16 . . 108.2(3) ?
C15 C7 C16 . . 106.2(3) ?
C6 C7 C8 . . 112.8(2) ?
C15 C7 C8 . . 107.1(3) ?
C16 C7 C8 . . 111.1(3) ?
C9 C8 C1 . . 109.4(2) ?
C9 C8 C7 . . 113.1(2) ?
C1 C8 C7 . . 115.0(2) ?
C9 C8 H8 . . 106.2 ?
C1 C8 H8 . . 106.2 ?
C7 C8 H8 . . 106.2 ?
C10 C9 C8 . . 126.2(2) ?
C10 C9 H9 . . 116.9 ?
C8 C9 H9 . . 116.9 ?
C9 C10 C13 . . 123.3(3) ?
C9 C10 C11 . . 121.5(2) ?
C13 C10 C11 . . 115.2(2) ?
O1 C11 C10 . . 110.7(2) ?
O1 C11 C12 . . 107.7(2) ?
C10 C11 C12 . . 112.9(2) ?
O1 C11 H11 . . 108.5 ?
C10 C11 H11 . . 108.5 ?
C12 C11 H11 . . 108.5 ?
C1 C12 C11 . . 110.3(2) ?
C1 C12 H12A . . 109.6 ?
C11 C12 H12A . . 109.6 ?
C1 C12 H12B . . 109.6 ?
C11 C12 H12B . . 109.6 ?
H12A C12 H12B . . 108.1 ?
C10 C13 H13A . . 109.5 ?
C10 C13 H13B . . 109.5 ?
H13A C13 H13B . . 109.5 ?
C10 C13 H13C . . 109.5 ?
H13A C13 H13C . . 109.5 ?
H13B C13 H13C . . 109.5 ?
C3 C14 H14A . . 109.5 ?
C3 C14 H14B . . 109.5 ?
H14A C14 H14B . . 109.5 ?
C3 C14 H14C . . 109.5 ?
H14A C14 H14C . . 109.5 ?
H14B C14 H14C . . 109.5 ?
C7 C15 H15A . . 109.5 ?
C7 C15 H15B . . 109.5 ?
H15A C15 H15B . . 109.5 ?
C7 C15 H15C . . 109.5 ?
H15A C15 H15C . . 109.5 ?
H15B C15 H15C . . 109.5 ?
C7 C16 H16A . . 109.5 ?
C7 C16 H16B . . 109.5 ?
H16A C16 H16B . . 109.5 ?
C7 C16 H16C . . 109.5 ?
H16A C16 H16C . . 109.5 ?
H16B C16 H16C . . 109.5 ?
C11 O1 H1 . . 109.5 ?

loop_
_geom_bond_atom_site_label_1
_geom_bond_atom_site_label_2
_geom_bond_site_symmetry_2
_geom_bond_distance
_geom_bond_publ_flag
C1 C12 . 1.521(3) ?
C1 C2 . 1.522(3) ?
C1 C3 . 1.534(3) ?
C1 C8 . 1.535(3) ?
C2 C3 . 1.507(4) ?
C2 Cl2 . 1.764(3) ?
C2 Cl1 . 1.771(3) ?
C3 C14 . 1.524(4) ?
C3 C4 . 1.535(4) ?
C4 C5 . 1.512(5) ?
C4 H4A . 0.9700 ?
C4 H4B . 0.9700 ?
C5 C6 . 1.584(5) ?
C5 H5A . 0.9700 ?
C5 H5B . 0.9700 ?
C6 C7 . 1.518(5) ?
C6 H6A . 0.9700 ?
C6 H6B . 0.9700 ?
C7 C15 . 1.534(5) ?
C7 C16 . 1.545(5) ?
C7 C8 . 1.585(4) ?
C8 C9 . 1.505(3) ?
C8 H8 . 0.9800 ?
C9 C10 . 1.326(4) ?
C9 H9 . 0.9300 ?
C10 C13 . 1.506(4) ?
C10 C11 . 1.513(4) ?
C11 O1 . 1.442(3) ?
C11 C12 . 1.524(4) ?
C11 H11 . 0.9800 ?
C12 H12A . 0.9700 ?
C12 H12B . 0.9700 ?
C13 H13A . 0.9600 ?
C13 H13B . 0.9600 ?
C13 H13C . 0.9600 ?
C14 H14A . 0.9600 ?
C14 H14B . 0.9600 ?
C14 H14C . 0.9600 ?
C15 H15A . 0.9600 ?
C15 H15B . 0.9600 ?
C15 H15C . 0.9600 ?
C16 H16A . 0.9600 ?
C16 H16B . 0.9600 ?
C16 H16C . 0.9600 ?
O1 H1 . 0.8200 ?

loop_
_geom_hbond_atom_site_label_D
_geom_hbond_atom_site_label_H
_geom_hbond_atom_site_label_A
_geom_hbond_site_symmetry_A
_geom_hbond_distance_DH
_geom_hbond_distance_HA
_geom_hbond_distance_DA
_geom_hbond_angle_DHA
_geom_hbond_publ_flag
O1 H1 O1 2_754 0.820 2.10 2.853(4) 153 yes

loop_
_cod_related_entry_id
_cod_related_entry_database
_cod_related_entry_code
1 ChemSpider 9383945
